data_7051164
loop_
_publ_author_name
'Marek Necas'
'Mark R. St J. Foreman'
'Jarom\'ir Marek'
'J. Derek Woollins'
'Josef Novosad'

_publ_section_title
;
 New mixed-donor unsymmetrical P--N--P ligands and their palladium(II)
 complexes
;
_journal_issue 10
_journal_name_full 'New J. Chem.'
_journal_page_first 1256
_journal_page_last 1263
_journal_paper_doi 10.1039/b103501k
_journal_volume 25
_journal_year 2001
_chemical_formula_moiety '[Ph2P(S)-N-P(S)(OPh)2]2Pd'
_chemical_formula_sum 'C24 H20 N O2 P2 Pd0.5 S2'
_chemical_formula_weight 533.67
_chemical_name_systematic
; 
? 
;
_space_group_IT_number 2
_symmetry_cell_setting triclinic
_symmetry_space_group_name_Hall '-P 1'
_symmetry_space_group_name_H-M 'P -1'
_atom_sites_solution_hydrogens geom
_atom_sites_solution_primary direct
_atom_sites_solution_secondary difmap
_audit_creation_method SHELXL-97
_cell_angle_alpha 108.78(3)
_cell_angle_beta 105.07(3)
_cell_angle_gamma 95.40(3)
_cell_formula_units_Z 2
_cell_length_a 10.698(2)
_cell_length_b 10.890(2)
_cell_length_c 11.220(2)
_cell_measurement_temperature 130(2)
_cell_volume 1172.2(5)
_computing_structure_refinement 'SHELXL-97 (Sheldrick, 1997)'
_computing_structure_solution 'SHELXS-97 (Sheldrick, 1990)'
_diffrn_ambient_temperature 130(2)
_diffrn_measured_fraction_theta_full 0.988
_diffrn_measured_fraction_theta_max 0.988
_diffrn_radiation_monochromator graphite
_diffrn_radiation_source 'fine-focus sealed tube'
_diffrn_radiation_type MoK\a
_diffrn_radiation_wavelength 0.71073
_diffrn_reflns_av_R_equivalents 0.0291
_diffrn_reflns_av_sigmaI/netI 0.0471
_diffrn_reflns_limit_h_max 12
_diffrn_reflns_limit_h_min 0
_diffrn_reflns_limit_k_max 12
_diffrn_reflns_limit_k_min -12
_diffrn_reflns_limit_l_max 12
_diffrn_reflns_limit_l_min -12
_diffrn_reflns_number 4349
_diffrn_reflns_theta_full 25.05
_diffrn_reflns_theta_max 25.05
_diffrn_reflns_theta_min 3.80
_exptl_absorpt_coefficient_mu 0.757
_exptl_absorpt_correction_T_max 0.9631
_exptl_absorpt_correction_T_min 0.6193
_exptl_crystal_density_diffrn 1.512
_exptl_crystal_density_method 'not measured'
_exptl_crystal_F_000 544
_exptl_crystal_size_max 0.70
_exptl_crystal_size_mid 0.60
_exptl_crystal_size_min 0.05
_refine_diff_density_max 1.777
_refine_diff_density_min -1.286
_refine_diff_density_rms 0.106
_refine_ls_extinction_method none
_refine_ls_goodness_of_fit_ref 1.012
_refine_ls_hydrogen_treatment mixed
_refine_ls_matrix_type full
_refine_ls_number_parameters 286
_refine_ls_number_reflns 4110
_refine_ls_number_restraints 0
_refine_ls_restrained_S_all 1.012
_refine_ls_R_factor_all 0.0641
_refine_ls_R_factor_gt 0.0448
_refine_ls_shift/su_max 0.001
_refine_ls_shift/su_mean 0.000
_refine_ls_structure_factor_coef Fsqd
_refine_ls_weighting_details 'w=1/[\s^2^(Fo^2^)+(0.0621P)^2^+3.6876P] where P=(Fo^2^+2Fc^2^)/3'
_refine_ls_weighting_scheme calc
_refine_ls_wR_factor_gt 0.1172
_refine_ls_wR_factor_ref 0.1255
_reflns_number_gt 3361
_reflns_number_total 4110
_reflns_threshold_expression >2sigma(I)
_cod_data_source_file b103501k.txt
_cod_data_source_block 13.cif
_cod_depositor_comments
;
The following automatic conversions were performed:
'_symmetry_cell_setting' value 'Triclinic' changed to 'triclinic'
according to '/home/saulius/struct/CIF-dictionaries/cif_core.dic'
dictionary named 'cif_core.dic' version 2.4.1 from 2010-06-29.

Automatic conversion script
Id: cif_fix_enum 1527 2010-12-29 10:47:43Z saulius 

The following automatic conversions were performed:

'_refine_ls_weighting_scheme' value 'calc
w=1/[\s^2^(Fo^2^)+(0.0621P)^2^+3.6876P] where P=(Fo^2^+2Fc^2^)/3' was
changed to 'calc'. New tag '_refine_ls_weighting_details' was
created. The value of the new tag was set to
'w=1/[\s^2^(Fo^2^)+(0.0621P)^2^+3.6876P] where P=(Fo^2^+2Fc^2^)/3'.

Automatic conversion script
Id: cif_fix_values 3143 2015-03-26 13:38:13Z robertas 
;
_cod_original_cell_volume 1172.2(4)
_cod_original_sg_symbol_H-M P-1
_cod_original_formula_sum 'C24 H20 N O2 P2 Pd0.50 S2'
_cod_database_code 7051164

loop_
_symmetry_equiv_pos_as_xyz
'x, y, z'
'-x, -y, -z'

loop_
_atom_site_label
_atom_site_type_symbol
_atom_site_fract_x
_atom_site_fract_y
_atom_site_fract_z
_atom_site_U_iso_or_equiv
_atom_site_adp_type
_atom_site_occupancy
_atom_site_calc_flag
_atom_site_refinement_flags
_atom_site_disorder_assembly
_atom_site_disorder_group
Pd1 Pd 0.0000 0.0000 0.0000 0.01851(15) Uani 1 d S . .
S1 S -0.14514(11) -0.20372(10) -0.10290(11) 0.0244(3) Uani 1 d . . .
S2 S 0.18116(11) -0.10531(11) 0.02573(11) 0.0247(3) Uani 1 d . . .
P1 P -0.10049(11) -0.27891(11) -0.27151(11) 0.0224(3) Uani 1 d . . .
P2 P 0.18096(11) -0.18099(11) -0.16285(11) 0.0210(3) Uani 1 d . . .
O2 O -0.1706(3) -0.4314(3) -0.3363(3) 0.0261(7) Uani 1 d . . .
O1 O -0.1743(3) -0.2262(3) -0.3817(3) 0.0263(7) Uani 1 d . . .
C13 C 0.2962(4) -0.2910(4) -0.1644(4) 0.0232(9) Uani 1 d . . .
C2 C -0.3983(5) -0.3439(5) -0.5025(5) 0.0303(10) Uani 1 d . . .
C7 C -0.1084(4) -0.5281(4) -0.2996(5) 0.0270(10) Uani 1 d . . .
C1 C -0.3114(4) -0.2284(5) -0.4158(4) 0.0271(10) Uani 1 d . . .
N1 N 0.0452(4) -0.2650(4) -0.2719(4) 0.0261(8) Uani 1 d . . .
C3 C -0.5312(5) -0.3416(5) -0.5444(5) 0.0326(11) Uani 1 d . . .
C6 C -0.3530(5) -0.1122(5) -0.3699(5) 0.0321(11) Uani 1 d . . .
C4 C -0.5752(5) -0.2258(5) -0.5016(5) 0.0372(12) Uani 1 d . . .
C16 C 0.4652(5) -0.4677(5) -0.1599(5) 0.0343(11) Uani 1 d . . .
C5 C -0.4884(6) -0.1123(5) -0.4151(5) 0.0409(13) Uani 1 d . . .
C18 C 0.2641(5) -0.4025(4) -0.1337(5) 0.0287(10) Uani 1 d . . .
C15 C 0.4964(5) -0.3589(5) -0.1915(5) 0.0330(11) Uani 1 d . . .
C17 C 0.3492(5) -0.4906(5) -0.1324(5) 0.0337(11) Uani 1 d . . .
C14 C 0.4123(4) -0.2705(4) -0.1940(4) 0.0254(9) Uani 1 d . . .
C19 C 0.2399(4) -0.0502(4) -0.2121(4) 0.0251(9) Uani 1 d . . .
C20 C 0.1805(5) -0.0516(5) -0.3384(5) 0.0295(10) Uani 1 d . . .
C24 C 0.3452(5) 0.0518(4) -0.1257(4) 0.0265(10) Uani 1 d . . .
C8 C -0.0413(5) -0.5982(5) -0.3803(5) 0.0316(11) Uani 1 d . . .
C22 C 0.3291(5) 0.1490(5) -0.2918(5) 0.0336(11) Uani 1 d . . .
C9 C 0.0189(6) -0.6948(5) -0.3444(5) 0.0405(12) Uani 1 d . . .
C23 C 0.3900(5) 0.1513(5) -0.1651(5) 0.0348(11) Uani 1 d . . .
C12 C -0.1201(5) -0.5513(5) -0.1900(5) 0.0341(11) Uani 1 d . . .
C21 C 0.2263(5) 0.0499(5) -0.3761(5) 0.0359(11) Uani 1 d . . .
C10 C 0.0096(6) -0.7200(5) -0.2350(5) 0.0419(13) Uani 1 d . . .
C11 C -0.0594(6) -0.6504(5) -0.1571(5) 0.0427(13) Uani 1 d . . .
H6 H -0.2812 -0.0296 -0.3113 0.050 Uiso 1 d . . .
H18 H 0.1731 -0.4204 -0.1122 0.050 Uiso 1 d . . .
H17 H 0.3208 -0.5741 -0.1168 0.050 Uiso 1 d . . .
H24 H 0.3868 0.0617 -0.0295 0.050 Uiso 1 d . . .
H22 H 0.3716 0.2180 -0.3148 0.050 Uiso 1 d . . .
H12 H -0.1750 -0.5058 -0.1391 0.050 Uiso 1 d . . .
H8 H -0.0367 -0.5780 -0.4695 0.050 Uiso 1 d . . .
H3 H -0.6044 -0.4294 -0.6020 0.050 Uiso 1 d . . .
H5 H -0.5029 -0.0199 -0.3851 0.050 Uiso 1 d . . .
H2 H -0.3707 -0.4369 -0.5416 0.050 Uiso 1 d . . .
H15 H 0.5863 -0.3403 -0.2052 0.050 Uiso 1 d . . .
H23 H 0.4692 0.2289 -0.1037 0.050 Uiso 1 d . . .
H14 H 0.4320 -0.1965 -0.2158 0.050 Uiso 1 d . . .
H20 H 0.0981 -0.1230 -0.3930 0.050 Uiso 1 d . . .
H21 H 0.1763 0.0426 -0.4729 0.050 Uiso 1 d . . .
H9 H 0.0806 -0.7392 -0.3984 0.050 Uiso 1 d . . .
H4 H -0.6796 -0.2246 -0.5257 0.050 Uiso 1 d . . .
H16 H 0.5218 -0.5300 -0.1788 0.050 Uiso 1 d . . .
H10 H 0.0545 -0.7949 -0.2161 0.050 Uiso 1 d . . .
H11 H -0.0645 -0.6459 -0.0618 0.050 Uiso 1 d . . .

loop_
_atom_site_aniso_label
_atom_site_aniso_U_11
_atom_site_aniso_U_22
_atom_site_aniso_U_33
_atom_site_aniso_U_23
_atom_site_aniso_U_13
_atom_site_aniso_U_12
Pd1 0.0208(3) 0.0160(2) 0.0163(2) 0.00476(17) 0.00456(18) -0.00043(17)
S1 0.0234(6) 0.0200(5) 0.0259(6) 0.0078(4) 0.0044(4) -0.0022(4)
S2 0.0240(6) 0.0240(5) 0.0248(6) 0.0068(4) 0.0079(4) 0.0044(4)
P1 0.0240(6) 0.0177(5) 0.0211(6) 0.0069(4) 0.0010(4) 0.0008(4)
P2 0.0198(6) 0.0194(5) 0.0220(6) 0.0074(4) 0.0041(4) 0.0026(4)
O2 0.0214(15) 0.0192(15) 0.0302(17) 0.0075(13) -0.0011(13) 0.0004(12)
O1 0.0236(16) 0.0290(17) 0.0273(16) 0.0147(14) 0.0036(13) 0.0047(13)
C13 0.021(2) 0.020(2) 0.028(2) 0.0078(18) 0.0060(18) 0.0073(17)
C2 0.025(2) 0.029(2) 0.030(2) 0.010(2) -0.0006(19) 0.0035(19)
C7 0.026(2) 0.018(2) 0.031(2) 0.0101(19) -0.0005(19) 0.0003(18)
C1 0.025(2) 0.033(3) 0.025(2) 0.013(2) 0.0038(18) 0.011(2)
N1 0.028(2) 0.0233(19) 0.0227(19) 0.0047(15) 0.0069(16) 0.0031(16)
C3 0.027(2) 0.036(3) 0.034(3) 0.016(2) 0.003(2) 0.005(2)
C6 0.039(3) 0.030(3) 0.024(2) 0.008(2) 0.006(2) 0.012(2)
C4 0.028(3) 0.047(3) 0.040(3) 0.022(2) 0.007(2) 0.013(2)
C16 0.033(3) 0.032(3) 0.032(3) 0.005(2) 0.004(2) 0.014(2)
C5 0.052(3) 0.043(3) 0.041(3) 0.022(3) 0.019(3) 0.031(3)
C18 0.029(2) 0.022(2) 0.035(3) 0.010(2) 0.010(2) 0.0057(19)
C15 0.024(2) 0.037(3) 0.031(3) 0.006(2) 0.005(2) 0.009(2)
C17 0.045(3) 0.020(2) 0.031(3) 0.0069(19) 0.005(2) 0.007(2)
C14 0.022(2) 0.027(2) 0.027(2) 0.0089(19) 0.0076(18) 0.0053(18)
C19 0.025(2) 0.023(2) 0.027(2) 0.0092(18) 0.0070(19) 0.0067(18)
C20 0.030(2) 0.030(2) 0.027(2) 0.011(2) 0.004(2) 0.007(2)
C24 0.030(2) 0.020(2) 0.024(2) 0.0064(18) 0.0035(19) 0.0006(18)
C8 0.042(3) 0.024(2) 0.026(2) 0.0058(19) 0.010(2) 0.005(2)
C22 0.051(3) 0.021(2) 0.040(3) 0.015(2) 0.023(2) 0.017(2)
C9 0.051(3) 0.026(3) 0.040(3) 0.008(2) 0.011(2) 0.014(2)
C23 0.042(3) 0.020(2) 0.040(3) 0.007(2) 0.014(2) 0.001(2)
C12 0.036(3) 0.035(3) 0.031(3) 0.012(2) 0.010(2) 0.004(2)
C21 0.040(3) 0.042(3) 0.040(3) 0.026(2) 0.018(2) 0.017(2)
C10 0.052(3) 0.026(3) 0.042(3) 0.013(2) 0.003(3) 0.009(2)
C11 0.062(4) 0.030(3) 0.037(3) 0.016(2) 0.011(3) 0.007(3)

loop_
_atom_type_symbol
_atom_type_description
_atom_type_scat_dispersion_real
_atom_type_scat_dispersion_imag
_atom_type_scat_source
C C 0.0033 0.0016 'International Tables Vol C Tables 4.2.6.8 and 6.1.1.4'
H H 0.0000 0.0000 'International Tables Vol C Tables 4.2.6.8 and 6.1.1.4'
N N 0.0061 0.0033 'International Tables Vol C Tables 4.2.6.8 and 6.1.1.4'
O O 0.0106 0.0060 'International Tables Vol C Tables 4.2.6.8 and 6.1.1.4'
P P 0.1023 0.0942 'International Tables Vol C Tables 4.2.6.8 and 6.1.1.4'
S S 0.1246 0.1234 'International Tables Vol C Tables 4.2.6.8 and 6.1.1.4'
Pd Pd -0.9988 1.0072 'International Tables Vol C Tables 4.2.6.8 and 6.1.1.4'

loop_
_geom_angle_atom_site_label_1
_geom_angle_atom_site_label_2
_geom_angle_atom_site_label_3
_geom_angle
_geom_angle_site_symmetry_1
_geom_angle_site_symmetry_3
_geom_angle_publ_flag
S1 Pd1 S1 180.0 . 2 ?
S1 Pd1 S2 89.13(5) . 2 ?
S1 Pd1 S2 90.87(5) 2 2 ?
S1 Pd1 S2 90.87(5) . . ?
S1 Pd1 S2 89.13(5) 2 . ?
S2 Pd1 S2 180.0 2 . ?
P1 S1 Pd1 101.88(6) . . ?
P2 S2 Pd1 100.31(6) . . ?
N1 P1 O1 105.32(19) . . ?
N1 P1 O2 109.70(19) . . ?
O1 P1 O2 100.49(17) . . ?
N1 P1 S1 120.92(15) . . ?
O1 P1 S1 112.04(14) . . ?
O2 P1 S1 106.51(14) . . ?
N1 P2 C13 106.6(2) . . ?
N1 P2 C19 108.3(2) . . ?
C13 P2 C19 108.7(2) . . ?
N1 P2 S2 117.63(15) . . ?
C13 P2 S2 105.67(15) . . ?
C19 P2 S2 109.58(16) . . ?
C7 O2 P1 121.0(3) . . ?
C1 O1 P1 122.6(3) . . ?
C14 C13 C18 119.6(4) . . ?
C14 C13 P2 123.4(3) . . ?
C18 C13 P2 117.0(3) . . ?
C3 C2 C1 118.9(4) . . ?
C12 C7 C8 123.1(4) . . ?
C12 C7 O2 119.3(4) . . ?
C8 C7 O2 117.6(4) . . ?
C6 C1 C2 122.0(4) . . ?
C6 C1 O1 118.2(4) . . ?
C2 C1 O1 119.6(4) . . ?
P1 N1 P2 132.9(2) . . ?
C4 C3 C2 120.1(5) . . ?
C1 C6 C5 117.8(5) . . ?
C5 C4 C3 120.4(5) . . ?
C17 C16 C15 120.5(4) . . ?
C4 C5 C6 120.6(5) . . ?
C17 C18 C13 119.8(4) . . ?
C16 C15 C14 120.3(4) . . ?
C16 C17 C18 119.9(4) . . ?
C15 C14 C13 119.9(4) . . ?
C20 C19 C24 119.4(4) . . ?
C20 C19 P2 119.6(3) . . ?
C24 C19 P2 121.0(3) . . ?
C19 C20 C21 119.4(4) . . ?
C23 C24 C19 120.4(4) . . ?
C7 C8 C9 117.3(4) . . ?
C21 C22 C23 120.2(4) . . ?
C10 C9 C8 121.0(5) . . ?
C24 C23 C22 119.5(5) . . ?
C7 C12 C11 118.2(5) . . ?
C22 C21 C20 121.0(5) . . ?
C9 C10 C11 120.7(5) . . ?
C10 C11 C12 119.6(5) . . ?

loop_
_geom_bond_atom_site_label_1
_geom_bond_atom_site_label_2
_geom_bond_distance
_geom_bond_site_symmetry_2
_geom_bond_publ_flag
Pd1 S1 2.3315(15) . ?
Pd1 S1 2.3315(15) 2 ?
Pd1 S2 2.3442(13) 2 ?
Pd1 S2 2.3442(13) . ?
S1 P1 2.0059(17) . ?
S2 P2 2.0077(16) . ?
P1 N1 1.553(4) . ?
P1 O1 1.586(3) . ?
P1 O2 1.598(3) . ?
P2 N1 1.596(4) . ?
P2 C13 1.797(4) . ?
P2 C19 1.803(4) . ?
O2 C7 1.411(5) . ?
O1 C1 1.412(5) . ?
C13 C14 1.383(6) . ?
C13 C18 1.402(6) . ?
C2 C3 1.383(7) . ?
C2 C1 1.384(7) . ?
C7 C12 1.366(7) . ?
C7 C8 1.384(7) . ?
C1 C6 1.368(7) . ?
C3 C4 1.371(7) . ?
C6 C5 1.405(7) . ?
C4 C5 1.369(8) . ?
C16 C17 1.374(7) . ?
C16 C15 1.378(7) . ?
C18 C17 1.384(7) . ?
C15 C14 1.379(7) . ?
C19 C20 1.388(6) . ?
C19 C24 1.395(6) . ?
C20 C21 1.396(7) . ?
C24 C23 1.386(6) . ?
C8 C9 1.395(7) . ?
C22 C21 1.359(7) . ?
C22 C23 1.392(7) . ?
C9 C10 1.366(8) . ?
C12 C11 1.409(7) . ?
C10 C11 1.378(8) . ?
